data_1567012
loop_
_publ_author_name
'Liu, Fengbo'
'Yang, Hai'
'Sun, Dongdong'
'Gao, Fang'
'Zhang, Xiongzhi'
'Zhao, Zhiyong'
'Han, Xie'
'Liu, Simin'

_publ_section_title
;
 Red aqueous room-temperature phosphorescence modulated by anion--\p and
 intermolecular electronic coupling interactions
;
_journal_issue 24
_journal_name_full 'Chemical Science'
_journal_page_first 7247
_journal_page_last 7255
_journal_paper_doi 10.1039/D1SC06503C
_journal_volume 13
_journal_year 2022
_chemical_formula_sum 'C72 H108 Br2 I2 N36 O36'
_chemical_formula_weight 2467.56
_space_group_crystal_system monoclinic
_space_group_IT_number 14
_space_group_name_Hall '-P 2yn'
_space_group_name_H-M_alt 'P 1 21/n 1'
_atom_sites_solution_hydrogens mixed
_audit_creation_method SHELXL-2014/7
_audit_update_record
;
2021-07-30 deposited with the CCDC.	2022-05-25 downloaded from the CCDC.
;
_cell_angle_alpha 90
_cell_angle_beta 97.151(4)
_cell_angle_gamma 90
_cell_formula_units_Z 2
_cell_length_a 14.3431(18)
_cell_length_b 16.633(2)
_cell_length_c 20.226(3)
_cell_measurement_reflns_used 9660
_cell_measurement_temperature 150(2)
_cell_measurement_theta_max 56.92
_cell_measurement_theta_min 3.56
_cell_volume 4787.8(11)
_computing_structure_refinement 'SHELXL-2014/7 (Sheldrick, 2014)'
_diffrn_ambient_temperature 150(2)
_diffrn_measured_fraction_theta_full 0.994
_diffrn_measured_fraction_theta_max 0.989
_diffrn_measurement_device_type CCD
_diffrn_radiation_type MoK\a
_diffrn_radiation_wavelength 0.71073
_diffrn_reflns_av_R_equivalents 0.0472
_diffrn_reflns_av_unetI/netI 0.0286
_diffrn_reflns_Laue_measured_fraction_full 0.994
_diffrn_reflns_Laue_measured_fraction_max 0.989
_diffrn_reflns_limit_h_max 17
_diffrn_reflns_limit_h_min -17
_diffrn_reflns_limit_k_max 20
_diffrn_reflns_limit_k_min -20
_diffrn_reflns_limit_l_max 25
_diffrn_reflns_limit_l_min -25
_diffrn_reflns_number 65954
_diffrn_reflns_point_group_measured_fraction_full 0.994
_diffrn_reflns_point_group_measured_fraction_max 0.989
_diffrn_reflns_theta_full 25.242
_diffrn_reflns_theta_max 26.422
_diffrn_reflns_theta_min 1.648
_exptl_absorpt_coefficient_mu 1.597
_exptl_absorpt_correction_type multi-scan
_exptl_absorpt_process_details sadabs
_exptl_crystal_colour colorless
_exptl_crystal_density_diffrn 1.712
_exptl_crystal_description Block
_exptl_crystal_F_000 2512
_exptl_crystal_size_max 0.200
_exptl_crystal_size_mid 0.200
_exptl_crystal_size_min 0.200
_exptl_transmission_factor_max 0.864
_exptl_transmission_factor_min 0.864
_refine_diff_density_max 0.989
_refine_diff_density_min -1.241
_refine_diff_density_rms 0.085
_refine_ls_extinction_method none
_refine_ls_goodness_of_fit_ref 1.171
_refine_ls_hydrogen_treatment mixed
_refine_ls_matrix_type full
_refine_ls_number_parameters 712
_refine_ls_number_reflns 9738
_refine_ls_number_restraints 24
_refine_ls_restrained_S_all 1.189
_refine_ls_R_factor_all 0.0354
_refine_ls_R_factor_gt 0.0339
_refine_ls_shift/su_max 0.001
_refine_ls_shift/su_mean 0.000
_refine_ls_structure_factor_coef Fsqd
_refine_ls_weighting_details 'w=1/[\s^2^(Fo^2^)+(0.0249P)^2^+9.5936P] where P=(Fo^2^+2Fc^2^)/3'
_refine_ls_weighting_scheme calc
_refine_ls_wR_factor_gt 0.0860
_refine_ls_wR_factor_ref 0.0867
_reflns_Friedel_coverage 0.000
_reflns_number_gt 9313
_reflns_number_total 9738
_reflns_threshold_expression 'I > 2\s(I)'
_cod_data_source_file d1sc06503c2.cif
_cod_data_source_block 1_a
_cod_depositor_comments 'Adding full bibliography for 1567012--1567013.cif.'
_cod_original_sg_symbol_H-M 'P 21/n'
_cod_database_code 1567012
_shelx_shelxl_version_number 2014/7
_shelx_space_group_comment
;
The symmetry employed for this shelxl refinement is uniquely defined
by the following loop, which should always be used as a source of
symmetry information in preference to the above space-group names.
They are only intended as comments.
;
_shelx_estimated_absorpt_t_min 0.741
_shelx_estimated_absorpt_t_max 0.741

loop_
_space_group_symop_operation_xyz
'x, y, z'
'-x+1/2, y+1/2, -z+1/2'
'-x, -y, -z'
'x-1/2, -y-1/2, z-1/2'

loop_
_atom_site_label
_atom_site_type_symbol
_atom_site_fract_x
_atom_site_fract_y
_atom_site_fract_z
_atom_site_U_iso_or_equiv
_atom_site_adp_type
_atom_site_occupancy
_atom_site_site_symmetry_order
_atom_site_calc_flag
_atom_site_refinement_flags_posn
_atom_site_refinement_flags_adp
_atom_site_refinement_flags_occupancy
_atom_site_disorder_assembly
_atom_site_disorder_group
Br1 Br 0.54699(2) 0.97470(2) 0.28945(2) 0.02717(8) Uani 1 1 d . . . . .
C1 C 0.66446(18) 0.77931(14) 0.49139(12) 0.0141(5) Uani 1 1 d . . . . .
C2 C 0.81377(17) 0.73925(14) 0.54060(12) 0.0131(5) Uani 1 1 d . . . . .
H2 H 0.8627 0.7786 0.5595 0.016 Uiso 1 1 calc R U . . .
C3 C 0.80907(17) 0.73279(14) 0.46363(12) 0.0136(5) Uani 1 1 d . . . . .
H3 H 0.8550 0.7698 0.4459 0.016 Uiso 1 1 calc R U . . .
C4 C 0.85445(17) 0.60845(15) 0.51204(13) 0.0156(5) Uani 1 1 d . . . . .
C5 C 0.87494(18) 0.64196(15) 0.63201(13) 0.0156(5) Uani 1 1 d . . . . .
H5A H 0.9233 0.6828 0.6466 0.019 Uiso 1 1 calc R U . . .
H5B H 0.9059 0.5887 0.6344 0.019 Uiso 1 1 calc R U . . .
C6 C 0.6855(2) 0.78213(15) 0.37222(13) 0.0171(5) Uani 1 1 d . . . . .
H6A H 0.6280 0.8153 0.3711 0.020 Uiso 1 1 calc R U . . .
H6B H 0.7358 0.8166 0.3583 0.020 Uiso 1 1 calc R U . . .
C7 C 0.86124(18) 0.62098(16) 0.39110(13) 0.0168(5) Uani 1 1 d . . . . .
H7A H 0.8957 0.5697 0.3996 0.020 Uiso 1 1 calc R U . . .
H7B H 0.9052 0.6606 0.3756 0.020 Uiso 1 1 calc R U . . .
C8 C 0.58224(18) 0.70799(15) 0.28671(12) 0.0152(5) Uani 1 1 d . . . . .
C9 C 0.74220(18) 0.67427(15) 0.29765(12) 0.0137(5) Uani 1 1 d . . . . .
H9 H 0.7911 0.7120 0.2848 0.016 Uiso 1 1 calc R U . . .
C10 C 0.68986(17) 0.63047(14) 0.23613(12) 0.0129(5) Uani 1 1 d . . . . .
H10 H 0.7126 0.6486 0.1938 0.016 Uiso 1 1 calc R U . . .
C11 C 0.76964(17) 0.53535(14) 0.30724(13) 0.0133(5) Uani 1 1 d . . . . .
C12 C 0.52453(18) 0.64257(14) 0.18069(12) 0.0149(5) Uani 1 1 d . . . . .
H12A H 0.5552 0.6515 0.1401 0.018 Uiso 1 1 calc R U . . .
H12B H 0.4753 0.6841 0.1818 0.018 Uiso 1 1 calc R U . . .
C13 C 0.69123(17) 0.48419(15) 0.19938(12) 0.0141(5) Uani 1 1 d . . . . .
H13A H 0.7346 0.4386 0.2108 0.017 Uiso 1 1 calc R U . . .
H13B H 0.7041 0.5057 0.1558 0.017 Uiso 1 1 calc R U . . .
C14 C 0.39598(18) 0.55155(15) 0.19908(12) 0.0130(5) Uani 1 1 d . . . . .
C15 C 0.51893(18) 0.49248(15) 0.15016(12) 0.0136(5) Uani 1 1 d . . . . .
H15 H 0.5356 0.5014 0.1042 0.016 Uiso 1 1 calc R U . . .
C16 C 0.43753(18) 0.43100(14) 0.15063(12) 0.0131(5) Uani 1 1 d . . . . .
H16 H 0.4094 0.4169 0.1044 0.016 Uiso 1 1 calc R U . . .
C17 C 0.57491(18) 0.37569(15) 0.20726(12) 0.0143(5) Uani 1 1 d . . . . .
C18 C 0.27201(18) 0.45138(15) 0.17853(13) 0.0160(5) Uani 1 1 d . . . . .
H18A H 0.2341 0.5010 0.1796 0.019 Uiso 1 1 calc R U . . .
H18B H 0.2558 0.4262 0.1342 0.019 Uiso 1 1 calc R U . . .
C19 C 0.43329(19) 0.28894(15) 0.19663(13) 0.0166(5) Uani 1 1 d . . . . .
H19A H 0.4802 0.2463 0.2098 0.020 Uiso 1 1 calc R U . . .
H19B H 0.3958 0.2719 0.1545 0.020 Uiso 1 1 calc R U . . .
C20 C 0.20579(17) 0.42261(15) 0.28226(13) 0.0145(5) Uani 1 1 d . . . . .
C21 C 0.27130(18) 0.31262(14) 0.23127(12) 0.0142(5) Uani 1 1 d . . . . .
H21 H 0.2443 0.2837 0.1899 0.017 Uiso 1 1 calc R U . . .
C22 C 0.22770(17) 0.28278(15) 0.29361(12) 0.0135(5) Uani 1 1 d . . . . .
H22 H 0.1746 0.2445 0.2814 0.016 Uiso 1 1 calc R U . . .
C23 C 0.38795(18) 0.25048(14) 0.30552(12) 0.0142(5) Uani 1 1 d . . . . .
C24 C 0.29657(19) 0.19228(15) 0.38926(12) 0.0146(5) Uani 1 1 d . . . . .
H24A H 0.2440 0.1545 0.3767 0.018 Uiso 1 1 calc R U . . .
H24B H 0.3547 0.1601 0.3990 0.018 Uiso 1 1 calc R U . . .
C25 C 0.53220(17) 1.02925(15) 0.49164(13) 0.0139(5) Uani 1 1 d . . . . .
C26 C 0.55748(17) 1.03498(15) 0.42597(13) 0.0147(5) Uani 1 1 d . . . . .
C27 C 0.51870(18) 0.98033(16) 0.37829(13) 0.0163(5) Uani 1 1 d . . . . .
C28 C 0.45456(18) 0.92175(16) 0.39447(13) 0.0165(5) Uani 1 1 d . . . . .
H28 H 0.4287 0.8847 0.3614 0.020 Uiso 1 1 calc R U . . .
C29 C 0.42898(17) 0.91753(15) 0.45760(13) 0.0146(5) Uani 1 1 d . . . . .
C30 C 0.36303(18) 0.85356(16) 0.47200(13) 0.0172(5) Uani 1 1 d . . . . .
C31 C 0.37575(18) 0.90133(16) 0.58896(13) 0.0166(5) Uani 1 1 d . . . . .
C32 C 0.28046(18) 0.78367(16) 0.55504(14) 0.0189(5) Uani 1 1 d . . . . .
H32A H 0.2534 0.7561 0.5137 0.023 Uiso 1 1 calc R U . . .
H32B H 0.2283 0.8101 0.5745 0.023 Uiso 1 1 calc R U . . .
C33 C 0.32547(19) 0.72104(16) 0.60416(13) 0.0181(5) Uani 1 1 d . . . . .
H33A H 0.3769 0.7471 0.6337 0.022 Uiso 1 1 calc R U . . .
H33B H 0.2779 0.7030 0.6324 0.022 Uiso 1 1 calc R U . . .
C34 C 0.4362(2) 0.67087(19) 0.52845(15) 0.0274(6) Uani 1 1 d . . . . .
H34A H 0.4839 0.7053 0.5530 0.041 Uiso 1 1 calc R U . . .
H34B H 0.4053 0.7001 0.4897 0.041 Uiso 1 1 calc R U . . .
H34C H 0.4660 0.6223 0.5135 0.041 Uiso 1 1 calc R U . . .
C35 C 0.2870(2) 0.59973(19) 0.53454(16) 0.0306(7) Uani 1 1 d . . . . .
H35A H 0.2560 0.6323 0.4978 0.046 Uiso 1 1 calc R U . . .
H35B H 0.2411 0.5844 0.5643 0.046 Uiso 1 1 calc R U . . .
H35C H 0.3134 0.5512 0.5166 0.046 Uiso 1 1 calc R U . . .
C36 C 0.4111(2) 0.59657(17) 0.62851(14) 0.0243(6) Uani 1 1 d . . . . .
H36A H 0.4333 0.5466 0.6102 0.036 Uiso 1 1 calc R U . . .
H36B H 0.3658 0.5839 0.6595 0.036 Uiso 1 1 calc R U . . .
H36C H 0.4645 0.6257 0.6522 0.036 Uiso 1 1 calc R U . . .
I1 I 0.19042(2) 0.03549(2) 0.50250(2) 0.01922(6) Uani 1 1 d . . . . .
N1 N 0.72041(15) 0.76510(13) 0.55094(10) 0.0139(4) Uani 1 1 d . . . . .
N2 N 0.71327(15) 0.75468(13) 0.44001(10) 0.0140(4) Uani 1 1 d . . . . .
N3 N 0.83639(15) 0.65815(13) 0.56359(11) 0.0148(4) Uani 1 1 d . . . . .
N4 N 0.83135(15) 0.64931(13) 0.45291(11) 0.0158(4) Uani 1 1 d . . . . .
N5 N 0.66769(16) 0.71662(13) 0.32536(11) 0.0163(4) Uani 1 1 d . . . . .
N6 N 0.59323(15) 0.65194(12) 0.23818(10) 0.0137(4) Uani 1 1 d . . . . .
N7 N 0.78370(15) 0.60852(12) 0.33887(11) 0.0155(4) Uani 1 1 d . . . . .
N8 N 0.71060(15) 0.54631(12) 0.24935(11) 0.0141(4) Uani 1 1 d . . . . .
N9 N 0.48069(15) 0.56411(12) 0.17678(11) 0.0142(4) Uani 1 1 d . . . . .
N10 N 0.37044(15) 0.47292(12) 0.18657(11) 0.0133(4) Uani 1 1 d . . . . .
N11 N 0.59513(15) 0.45462(12) 0.19299(11) 0.0146(4) Uani 1 1 d . . . . .
N12 N 0.48233(15) 0.36245(12) 0.18468(11) 0.0156(4) Uani 1 1 d . . . . .
N13 N 0.24692(15) 0.39698(12) 0.22879(11) 0.0151(4) Uani 1 1 d . . . . .
N14 N 0.19635(15) 0.35702(12) 0.32303(11) 0.0146(4) Uani 1 1 d . . . . .
N15 N 0.37089(15) 0.29597(12) 0.24816(10) 0.0139(4) Uani 1 1 d . . . . .
N16 N 0.30606(15) 0.24479(13) 0.33318(11) 0.0153(4) Uani 1 1 d . . . . .
N17 N 0.36469(16) 0.64787(14) 0.57285(11) 0.0188(5) Uani 1 1 d . . . . .
N18 N 0.34687(15) 0.84573(13) 0.53806(11) 0.0157(4) Uani 1 1 d . . . . .
O1 O 0.58569(13) 0.80715(12) 0.48543(9) 0.0202(4) Uani 1 1 d . . . . .
O2 O 0.88344(15) 0.53981(11) 0.51740(10) 0.0235(4) Uani 1 1 d . . . . .
O3 O 0.50939(13) 0.74224(12) 0.29501(10) 0.0214(4) Uani 1 1 d . . . . .
O4 O 0.80400(14) 0.47130(11) 0.32795(10) 0.0189(4) Uani 1 1 d . . . . .
O5 O 0.35003(13) 0.60202(11) 0.22456(9) 0.0186(4) Uani 1 1 d . . . . .
O6 O 0.63040(13) 0.32685(11) 0.23418(10) 0.0192(4) Uani 1 1 d . . . . .
O7 O 0.18022(14) 0.49097(11) 0.29273(10) 0.0208(4) Uani 1 1 d . . . . .
O8 O 0.46302(13) 0.22060(11) 0.32790(10) 0.0199(4) Uani 1 1 d . . . . .
O9 O 0.32443(15) 0.80951(12) 0.42857(10) 0.0255(4) Uani 1 1 d . . . . .
O10 O 0.34535(14) 0.89413(12) 0.64199(10) 0.0218(4) Uani 1 1 d . . . . .
O11 O 0.96725(18) 0.12616(14) 0.49327(13) 0.0345(5) Uani 1 1 d D . . . .
H11D H 1.0210(14) 0.106(2) 0.499(2) 0.052 Uiso 1 1 d D U . . .
H11E H 0.928(2) 0.0889(19) 0.492(2) 0.052 Uiso 1 1 d D U . . .
O12 O 0.9632(2) 0.28805(15) 0.46455(16) 0.0451(6) Uani 1 1 d D . . . .
H12D H 0.964(4) 0.2425(15) 0.483(2) 0.068 Uiso 1 1 d D U . . .
H12E H 0.949(4) 0.313(3) 0.4982(16) 0.068 Uiso 1 1 d D U . . .
O13 O 0.92110(18) 0.38353(14) 0.56732(15) 0.0413(6) Uani 1 1 d D . . . .
H13D H 0.876(2) 0.373(3) 0.589(2) 0.062 Uiso 1 1 d D U . . .
H13E H 0.916(3) 0.4328(9) 0.559(2) 0.062 Uiso 1 1 d D U . . .
O14 O 0.78836(19) 0.35559(14) 0.65340(15) 0.0412(6) Uani 1 1 d D . . . .
H14D H 0.803(3) 0.393(2) 0.6808(19) 0.062 Uiso 1 1 d D U . . .
H14E H 0.7310(11) 0.356(3) 0.638(2) 0.062 Uiso 1 1 d D U . . .
O15 O 0.87665(19) 0.30774(14) 0.33418(15) 0.0424(6) Uani 1 1 d D . . . .
H15D H 0.904(3) 0.310(3) 0.3733(11) 0.064 Uiso 1 1 d D U . . .
H15E H 0.859(3) 0.3551(12) 0.326(2) 0.064 Uiso 1 1 d D U . . .
O16 O 0.5946(2) 0.41142(19) 0.63128(13) 0.0497(7) Uani 1 1 d D . . . .
H16D H 0.6040 0.4020 0.6814 0.075 Uiso 1 1 d DR U . . .
H16E H 0.5364 0.4024 0.6211 0.075 Uiso 1 1 d DR U . . .
O17 O 0.3658(2) 0.4404(2) 0.42764(15) 0.0508(7) Uani 1 1 d D . . . .
H17D H 0.379(4) 0.480(2) 0.404(2) 0.076 Uiso 1 1 d D U . . .
H17E H 0.314(2) 0.424(3) 0.408(2) 0.076 Uiso 1 1 d D U . . .
O18 O 0.40905(18) 0.40898(15) 0.56522(14) 0.0402(6) Uani 1 1 d D . . . .
H18D H 0.368(2) 0.378(2) 0.579(2) 0.060 Uiso 1 1 d D U . . .
H18E H 0.399(3) 0.422(3) 0.5242(8) 0.060 Uiso 1 1 d D U . . .

loop_
_atom_site_aniso_label
_atom_site_aniso_U_11
_atom_site_aniso_U_22
_atom_site_aniso_U_33
_atom_site_aniso_U_23
_atom_site_aniso_U_13
_atom_site_aniso_U_12
Br1 0.02889(16) 0.03633(17) 0.01762(15) -0.00194(11) 0.00822(11) -0.00625(12)
C1 0.0167(12) 0.0092(11) 0.0166(12) -0.0011(9) 0.0030(9) 0.0003(9)
C2 0.0140(12) 0.0096(11) 0.0158(12) 0.0013(9) 0.0021(9) 0.0000(9)
C3 0.0144(12) 0.0111(11) 0.0152(12) -0.0030(9) 0.0018(9) -0.0001(9)
C4 0.0132(12) 0.0143(12) 0.0197(13) -0.0010(10) 0.0039(10) 0.0001(9)
C5 0.0140(12) 0.0165(12) 0.0166(12) 0.0020(9) 0.0033(10) 0.0043(9)
C6 0.0257(14) 0.0103(11) 0.0148(12) -0.0005(9) 0.0007(10) 0.0026(10)
C7 0.0129(12) 0.0188(12) 0.0190(13) -0.0044(10) 0.0028(10) 0.0027(10)
C8 0.0185(13) 0.0129(11) 0.0150(12) 0.0011(9) 0.0054(10) -0.0006(10)
C9 0.0156(12) 0.0118(11) 0.0146(12) -0.0012(9) 0.0051(9) -0.0012(9)
C10 0.0153(12) 0.0119(11) 0.0124(11) 0.0007(9) 0.0051(9) -0.0017(9)
C11 0.0136(12) 0.0133(12) 0.0145(12) -0.0013(9) 0.0076(9) -0.0008(9)
C12 0.0201(13) 0.0092(11) 0.0151(12) 0.0022(9) 0.0010(10) -0.0016(9)
C13 0.0141(12) 0.0152(12) 0.0137(12) -0.0052(9) 0.0046(9) -0.0009(9)
C14 0.0160(12) 0.0126(11) 0.0097(11) 0.0021(9) -0.0014(9) 0.0009(9)
C15 0.0173(12) 0.0125(11) 0.0115(11) 0.0001(9) 0.0043(9) -0.0014(9)
C16 0.0177(12) 0.0113(11) 0.0105(11) -0.0007(9) 0.0026(9) -0.0008(9)
C17 0.0198(13) 0.0124(11) 0.0123(11) -0.0016(9) 0.0080(9) 0.0010(10)
C18 0.0151(12) 0.0156(12) 0.0169(12) 0.0050(10) 0.0007(10) -0.0014(10)
C19 0.0207(13) 0.0104(11) 0.0207(13) -0.0025(9) 0.0107(10) -0.0013(10)
C20 0.0128(12) 0.0126(12) 0.0177(12) 0.0013(9) 0.0005(9) -0.0017(9)
C21 0.0163(12) 0.0106(11) 0.0158(12) -0.0004(9) 0.0016(9) -0.0022(9)
C22 0.0138(12) 0.0121(11) 0.0149(12) 0.0004(9) 0.0036(9) -0.0001(9)
C23 0.0168(12) 0.0102(11) 0.0158(12) -0.0039(9) 0.0031(10) -0.0012(9)
C24 0.0210(13) 0.0107(11) 0.0131(12) 0.0021(9) 0.0060(10) 0.0023(9)
C25 0.0123(11) 0.0145(12) 0.0152(12) 0.0031(9) 0.0033(9) 0.0043(9)
C26 0.0112(12) 0.0174(12) 0.0158(12) 0.0043(9) 0.0028(9) 0.0041(9)
C27 0.0148(12) 0.0200(13) 0.0147(12) 0.0025(10) 0.0045(10) 0.0037(10)
C28 0.0150(12) 0.0178(12) 0.0162(12) 0.0009(10) 0.0001(10) 0.0021(10)
C29 0.0120(11) 0.0150(12) 0.0168(12) 0.0037(9) 0.0016(9) 0.0028(9)
C30 0.0168(12) 0.0170(12) 0.0174(13) 0.0045(10) 0.0005(10) 0.0008(10)
C31 0.0136(12) 0.0174(12) 0.0197(13) 0.0030(10) 0.0058(10) 0.0035(10)
C32 0.0139(12) 0.0214(13) 0.0216(13) 0.0031(10) 0.0029(10) -0.0038(10)
C33 0.0205(13) 0.0189(13) 0.0161(13) 0.0011(10) 0.0071(10) -0.0031(10)
C34 0.0315(16) 0.0313(16) 0.0222(14) 0.0038(12) 0.0149(12) 0.0031(13)
C35 0.0374(18) 0.0237(15) 0.0283(16) -0.0040(12) -0.0057(13) -0.0083(13)
C36 0.0325(16) 0.0197(13) 0.0206(14) 0.0036(11) 0.0033(12) 0.0006(12)
I1 0.02337(10) 0.01758(10) 0.01697(10) 0.00139(6) 0.00348(7) -0.00200(6)
N1 0.0148(10) 0.0139(10) 0.0136(10) 0.0000(8) 0.0037(8) 0.0032(8)
N2 0.0144(10) 0.0153(10) 0.0124(10) -0.0008(8) 0.0016(8) 0.0032(8)
N3 0.0176(11) 0.0116(10) 0.0154(10) 0.0011(8) 0.0031(8) 0.0039(8)
N4 0.0176(11) 0.0131(10) 0.0168(11) -0.0039(8) 0.0018(8) 0.0039(8)
N5 0.0188(11) 0.0145(10) 0.0154(10) -0.0050(8) 0.0019(8) 0.0044(8)
N6 0.0132(10) 0.0129(10) 0.0151(10) -0.0012(8) 0.0025(8) -0.0004(8)
N7 0.0170(11) 0.0110(10) 0.0180(11) -0.0020(8) 0.0003(8) 0.0012(8)
N8 0.0185(11) 0.0103(10) 0.0137(10) -0.0023(8) 0.0032(8) 0.0009(8)
N9 0.0161(10) 0.0093(10) 0.0178(10) -0.0010(8) 0.0040(8) -0.0013(8)
N10 0.0145(10) 0.0114(10) 0.0147(10) 0.0002(8) 0.0044(8) -0.0005(8)
N11 0.0149(11) 0.0115(10) 0.0177(11) 0.0006(8) 0.0027(8) -0.0006(8)
N12 0.0166(11) 0.0101(10) 0.0206(11) 0.0008(8) 0.0053(8) 0.0000(8)
N13 0.0185(11) 0.0107(10) 0.0169(11) 0.0027(8) 0.0046(9) 0.0005(8)
N14 0.0166(11) 0.0108(10) 0.0174(11) 0.0018(8) 0.0062(8) 0.0026(8)
N15 0.0148(10) 0.0130(10) 0.0151(10) 0.0011(8) 0.0060(8) 0.0010(8)
N16 0.0156(11) 0.0154(10) 0.0154(10) 0.0041(8) 0.0044(8) 0.0026(8)
N17 0.0230(12) 0.0185(11) 0.0155(11) 0.0012(9) 0.0044(9) -0.0041(9)
N18 0.0136(10) 0.0165(10) 0.0175(11) 0.0047(8) 0.0040(8) -0.0014(8)
O1 0.0168(9) 0.0227(10) 0.0211(10) 0.0004(8) 0.0020(7) 0.0082(8)
O2 0.0308(11) 0.0140(9) 0.0260(11) 0.0003(7) 0.0045(9) 0.0082(8)
O3 0.0193(10) 0.0228(10) 0.0225(10) -0.0040(8) 0.0051(8) 0.0053(8)
O4 0.0233(10) 0.0138(9) 0.0198(10) -0.0006(7) 0.0026(8) 0.0036(7)
O5 0.0195(9) 0.0150(9) 0.0220(10) -0.0007(7) 0.0050(7) 0.0035(7)
O6 0.0201(9) 0.0129(9) 0.0253(10) 0.0003(7) 0.0054(8) 0.0049(7)
O7 0.0240(10) 0.0120(9) 0.0274(10) 0.0016(7) 0.0075(8) 0.0020(7)
O8 0.0159(9) 0.0207(9) 0.0232(10) 0.0024(8) 0.0027(7) 0.0025(7)
O9 0.0308(11) 0.0273(11) 0.0169(10) 0.0039(8) -0.0032(8) -0.0110(9)
O10 0.0229(10) 0.0225(10) 0.0226(10) 0.0000(8) 0.0128(8) -0.0010(8)
O11 0.0392(14) 0.0217(11) 0.0456(14) 0.0046(10) 0.0172(11) 0.0001(10)
O12 0.0446(15) 0.0264(13) 0.0673(19) 0.0106(12) 0.0183(14) 0.0008(11)
O13 0.0326(13) 0.0236(12) 0.0660(18) 0.0098(12) -0.0004(12) 0.0053(10)
O14 0.0458(15) 0.0173(11) 0.0597(17) -0.0057(11) 0.0040(13) 0.0033(10)
O15 0.0455(15) 0.0204(11) 0.0668(18) -0.0001(12) 0.0289(13) 0.0075(11)
O16 0.0473(16) 0.0696(19) 0.0327(14) -0.0020(13) 0.0073(12) -0.0052(14)
O17 0.0393(15) 0.0604(19) 0.0496(17) 0.0027(14) -0.0069(13) -0.0072(14)
O18 0.0395(14) 0.0334(13) 0.0501(15) 0.0006(12) 0.0146(12) -0.0082(11)

loop_
_atom_type_symbol
_atom_type_description
_atom_type_scat_dispersion_real
_atom_type_scat_dispersion_imag
_atom_type_scat_source
C C 0.0033 0.0016 'International Tables Vol C Tables 4.2.6.8 and 6.1.1.4'
H H 0.0000 0.0000 'International Tables Vol C Tables 4.2.6.8 and 6.1.1.4'
N N 0.0061 0.0033 'International Tables Vol C Tables 4.2.6.8 and 6.1.1.4'
O O 0.0106 0.0060 'International Tables Vol C Tables 4.2.6.8 and 6.1.1.4'
I I -0.4742 1.8119 'International Tables Vol C Tables 4.2.6.8 and 6.1.1.4'
Br Br -0.2901 2.4595 'International Tables Vol C Tables 4.2.6.8 and 6.1.1.4'

loop_
_geom_angle_atom_site_label_1
_geom_angle_atom_site_label_2
_geom_angle_atom_site_label_3
_geom_angle
_geom_angle_site_symmetry_1
_geom_angle_site_symmetry_3
_geom_angle_publ_flag
O1 C1 N1 125.8(2) . . ?
O1 C1 N2 126.1(2) . . ?
N1 C1 N2 108.1(2) . . ?
N1 C2 N3 113.9(2) . . ?
N1 C2 C3 103.89(19) . . ?
N3 C2 C3 103.72(19) . . ?
N1 C2 H2 111.6 . . ?
N3 C2 H2 111.6 . . ?
C3 C2 H2 111.6 . . ?
N2 C3 N4 114.3(2) . . ?
N2 C3 C2 103.58(19) . . ?
N4 C3 C2 103.51(19) . . ?
N2 C3 H3 111.6 . . ?
N4 C3 H3 111.6 . . ?
C2 C3 H3 111.6 . . ?
O2 C4 N4 125.6(2) . . ?
O2 C4 N3 126.1(2) . . ?
N4 C4 N3 108.2(2) . . ?
N3 C5 N14 112.4(2) . 3_666 ?
N3 C5 H5A 109.1 . . ?
N14 C5 H5A 109.1 3_666 . ?
N3 C5 H5B 109.1 . . ?
N14 C5 H5B 109.1 3_666 . ?
H5A C5 H5B 107.9 . . ?
N5 C6 N2 112.8(2) . . ?
N5 C6 H6A 109.0 . . ?
N2 C6 H6A 109.0 . . ?
N5 C6 H6B 109.0 . . ?
N2 C6 H6B 109.0 . . ?
H6A C6 H6B 107.8 . . ?
N4 C7 N7 113.1(2) . . ?
N4 C7 H7A 109.0 . . ?
N7 C7 H7A 109.0 . . ?
N4 C7 H7B 109.0 . . ?
N7 C7 H7B 109.0 . . ?
H7A C7 H7B 107.8 . . ?
O3 C8 N5 126.2(2) . . ?
O3 C8 N6 126.2(2) . . ?
N5 C8 N6 107.6(2) . . ?
N5 C9 N7 114.3(2) . . ?
N5 C9 C10 103.4(2) . . ?
N7 C9 C10 103.22(19) . . ?
N5 C9 H9 111.8 . . ?
N7 C9 H9 111.8 . . ?
C10 C9 H9 111.8 . . ?
N6 C10 N8 114.3(2) . . ?
N6 C10 C9 103.43(19) . . ?
N8 C10 C9 103.76(19) . . ?
N6 C10 H10 111.6 . . ?
N8 C10 H10 111.6 . . ?
C9 C10 H10 111.6 . . ?
O4 C11 N8 126.0(2) . . ?
O4 C11 N7 125.4(2) . . ?
N8 C11 N7 108.6(2) . . ?
N6 C12 N9 113.1(2) . . ?
N6 C12 H12A 109.0 . . ?
N9 C12 H12A 109.0 . . ?
N6 C12 H12B 109.0 . . ?
N9 C12 H12B 109.0 . . ?
H12A C12 H12B 107.8 . . ?
N8 C13 N11 113.6(2) . . ?
N8 C13 H13A 108.8 . . ?
N11 C13 H13A 108.8 . . ?
N8 C13 H13B 108.8 . . ?
N11 C13 H13B 108.8 . . ?
H13A C13 H13B 107.7 . . ?
O5 C14 N9 125.8(2) . . ?
O5 C14 N10 126.0(2) . . ?
N9 C14 N10 108.3(2) . . ?
N9 C15 N11 115.4(2) . . ?
N9 C15 C16 102.7(2) . . ?
N11 C15 C16 102.80(19) . . ?
N9 C15 H15 111.7 . . ?
N11 C15 H15 111.7 . . ?
C16 C15 H15 111.7 . . ?
N12 C16 N10 115.1(2) . . ?
N12 C16 C15 103.5(2) . . ?
N10 C16 C15 103.42(19) . . ?
N12 C16 H16 111.4 . . ?
N10 C16 H16 111.4 . . ?
C15 C16 H16 111.4 . . ?
O6 C17 N12 126.6(2) . . ?
O6 C17 N11 125.8(2) . . ?
N12 C17 N11 107.7(2) . . ?
N13 C18 N10 113.8(2) . . ?
N13 C18 H18A 108.8 . . ?
N10 C18 H18A 108.8 . . ?
N13 C18 H18B 108.8 . . ?
N10 C18 H18B 108.8 . . ?
H18A C18 H18B 107.7 . . ?
N12 C19 N15 113.9(2) . . ?
N12 C19 H19A 108.8 . . ?
N15 C19 H19A 108.8 . . ?
N12 C19 H19B 108.8 . . ?
N15 C19 H19B 108.8 . . ?
H19A C19 H19B 107.7 . . ?
O7 C20 N13 126.7(2) . . ?
O7 C20 N14 125.2(2) . . ?
N13 C20 N14 108.1(2) . . ?
N13 C21 N15 114.8(2) . . ?
N13 C21 C22 102.58(19) . . ?
N15 C21 C22 103.36(19) . . ?
N13 C21 H21 111.8 . . ?
N15 C21 H21 111.8 . . ?
C22 C21 H21 111.8 . . ?
N16 C22 N14 113.7(2) . . ?
N16 C22 C21 103.02(19) . . ?
N14 C22 C21 103.58(19) . . ?
N16 C22 H22 112.0 . . ?
N14 C22 H22 112.0 . . ?
C21 C22 H22 112.0 . . ?
O8 C23 N16 125.7(2) . . ?
O8 C23 N15 126.2(2) . . ?
N16 C23 N15 108.1(2) . . ?
N1 C24 N16 113.6(2) 3_666 . ?
N1 C24 H24A 108.9 3_666 . ?
N16 C24 H24A 108.9 . . ?
N1 C24 H24B 108.9 3_666 . ?
N16 C24 H24B 108.9 . . ?
H24A C24 H24B 107.7 . . ?
C25 C25 C29 117.9(3) 3_676 3_676 ?
C25 C25 C26 121.3(3) 3_676 . ?
C29 C25 C26 120.8(2) 3_676 . ?
C27 C26 C25 118.5(2) . . ?
C27 C26 C31 122.6(2) . 3_676 ?
C25 C26 C31 118.9(2) . 3_676 ?
C26 C27 C28 120.6(2) . . ?
C26 C27 Br1 125.2(2) . . ?
C28 C27 Br1 114.23(19) . . ?
C29 C28 C27 120.7(2) . . ?
C29 C28 H28 119.7 . . ?
C27 C28 H28 119.7 . . ?
C28 C29 C25 121.0(2) . 3_676 ?
C28 C29 C30 118.2(2) . . ?
C25 C29 C30 120.7(2) 3_676 . ?
O9 C30 N18 121.3(2) . . ?
O9 C30 C29 122.3(2) . . ?
N18 C30 C29 116.4(2) . . ?
O10 C31 N18 118.5(2) . . ?
O10 C31 C26 124.2(2) . 3_676 ?
N18 C31 C26 117.3(2) . 3_676 ?
N18 C32 C33 113.4(2) . . ?
N18 C32 H32A 108.9 . . ?
C33 C32 H32A 108.9 . . ?
N18 C32 H32B 108.9 . . ?
C33 C32 H32B 108.9 . . ?
H32A C32 H32B 107.7 . . ?
N17 C33 C32 115.2(2) . . ?
N17 C33 H33A 108.5 . . ?
C32 C33 H33A 108.5 . . ?
N17 C33 H33B 108.5 . . ?
C32 C33 H33B 108.5 . . ?
H33A C33 H33B 107.5 . . ?
N17 C34 H34A 109.5 . . ?
N17 C34 H34B 109.5 . . ?
H34A C34 H34B 109.5 . . ?
N17 C34 H34C 109.5 . . ?
H34A C34 H34C 109.5 . . ?
H34B C34 H34C 109.5 . . ?
N17 C35 H35A 109.5 . . ?
N17 C35 H35B 109.5 . . ?
H35A C35 H35B 109.5 . . ?
N17 C35 H35C 109.5 . . ?
H35A C35 H35C 109.5 . . ?
H35B C35 H35C 109.5 . . ?
N17 C36 H36A 109.5 . . ?
N17 C36 H36B 109.5 . . ?
H36A C36 H36B 109.5 . . ?
N17 C36 H36C 109.5 . . ?
H36A C36 H36C 109.5 . . ?
H36B C36 H36C 109.5 . . ?
C1 N1 C2 111.9(2) . . ?
C1 N1 C24 120.3(2) . 3_666 ?
C2 N1 C24 121.4(2) . 3_666 ?
C1 N2 C3 112.0(2) . . ?
C1 N2 C6 120.7(2) . . ?
C3 N2 C6 121.9(2) . . ?
C4 N3 C5 121.6(2) . . ?
C4 N3 C2 111.7(2) . . ?
C5 N3 C2 121.5(2) . . ?
C4 N4 C3 112.1(2) . . ?
C4 N4 C7 121.5(2) . . ?
C3 N4 C7 122.4(2) . . ?
C8 N5 C6 121.5(2) . . ?
C8 N5 C9 112.1(2) . . ?
C6 N5 C9 122.8(2) . . ?
C8 N6 C12 121.5(2) . . ?
C8 N6 C10 112.7(2) . . ?
C12 N6 C10 121.1(2) . . ?
C11 N7 C7 121.3(2) . . ?
C11 N7 C9 111.8(2) . . ?
C7 N7 C9 122.1(2) . . ?
C11 N8 C13 123.1(2) . . ?
C11 N8 C10 112.2(2) . . ?
C13 N8 C10 122.9(2) . . ?
C14 N9 C15 113.1(2) . . ?
C14 N9 C12 121.3(2) . . ?
C15 N9 C12 125.6(2) . . ?
C14 N10 C18 119.4(2) . . ?
C14 N10 C16 111.8(2) . . ?
C18 N10 C16 121.5(2) . . ?
C17 N11 C15 112.0(2) . . ?
C17 N11 C13 121.6(2) . . ?
C15 N11 C13 122.8(2) . . ?
C17 N12 C16 112.9(2) . . ?
C17 N12 C19 123.6(2) . . ?
C16 N12 C19 123.5(2) . . ?
C20 N13 C18 122.3(2) . . ?
C20 N13 C21 113.8(2) . . ?
C18 N13 C21 123.6(2) . . ?
C20 N14 C5 119.5(2) . 3_666 ?
C20 N14 C22 111.4(2) . . ?
C5 N14 C22 122.7(2) 3_666 . ?
C23 N15 C21 111.6(2) . . ?
C23 N15 C19 119.7(2) . . ?
C21 N15 C19 121.3(2) . . ?
C23 N16 C22 113.1(2) . . ?
C23 N16 C24 122.1(2) . . ?
C22 N16 C24 123.7(2) . . ?
C34 N17 C36 108.8(2) . . ?
C34 N17 C35 110.2(2) . . ?
C36 N17 C35 108.3(2) . . ?
C34 N17 C33 111.4(2) . . ?
C36 N17 C33 107.3(2) . . ?
C35 N17 C33 110.7(2) . . ?
C30 N18 C31 124.9(2) . . ?
C30 N18 C32 118.6(2) . . ?
C31 N18 C32 115.4(2) . . ?
H11D O11 H11E 108(4) . . ?
H12D O12 H12E 94(5) . . ?
H13D O13 H13E 105(5) . . ?
H14D O14 H14E 113(5) . . ?
H15D O15 H15E 103(5) . . ?
H16D O16 H16E 102.7 . . ?
H17D O17 H17E 104(5) . . ?
H18D O18 H18E 115(5) . . ?

loop_
_geom_bond_atom_site_label_1
_geom_bond_atom_site_label_2
_geom_bond_distance
_geom_bond_site_symmetry_2
_geom_bond_publ_flag
Br1 C27 1.893(3) . ?
C1 O1 1.213(3) . ?
C1 N1 1.382(3) . ?
C1 N2 1.385(3) . ?
C2 N1 1.446(3) . ?
C2 N3 1.450(3) . ?
C2 C3 1.554(3) . ?
C2 H2 1.0000 . ?
C3 N2 1.444(3) . ?
C3 N4 1.447(3) . ?
C3 H3 1.0000 . ?
C4 O2 1.215(3) . ?
C4 N4 1.380(3) . ?
C4 N3 1.380(3) . ?
C5 N3 1.450(3) . ?
C5 N14 1.451(3) 3_666 ?
C5 H5A 0.9900 . ?
C5 H5B 0.9900 . ?
C6 N5 1.446(3) . ?
C6 N2 1.453(3) . ?
C6 H6A 0.9900 . ?
C6 H6B 0.9900 . ?
C7 N4 1.450(3) . ?
C7 N7 1.450(3) . ?
C7 H7A 0.9900 . ?
C7 H7B 0.9900 . ?
C8 O3 1.220(3) . ?
C8 N5 1.377(3) . ?
C8 N6 1.377(3) . ?
C9 N5 1.450(3) . ?
C9 N7 1.457(3) . ?
C9 C10 1.552(3) . ?
C9 H9 1.0000 . ?
C10 N6 1.437(3) . ?
C10 N8 1.449(3) . ?
C10 H10 1.0000 . ?
C11 O4 1.225(3) . ?
C11 N8 1.369(3) . ?
C11 N7 1.378(3) . ?
C12 N6 1.436(3) . ?
C12 N9 1.447(3) . ?
C12 H12A 0.9900 . ?
C12 H12B 0.9900 . ?
C13 N8 1.448(3) . ?
C13 N11 1.454(3) . ?
C13 H13A 0.9900 . ?
C13 H13B 0.9900 . ?
C14 O5 1.220(3) . ?
C14 N9 1.364(3) . ?
C14 N10 1.373(3) . ?
C15 N9 1.443(3) . ?
C15 N11 1.451(3) . ?
C15 C16 1.553(3) . ?
C15 H15 1.0000 . ?
C16 N12 1.441(3) . ?
C16 N10 1.454(3) . ?
C16 H16 1.0000 . ?
C17 O6 1.217(3) . ?
C17 N12 1.367(3) . ?
C17 N11 1.383(3) . ?
C18 N13 1.440(3) . ?
C18 N10 1.446(3) . ?
C18 H18A 0.9900 . ?
C18 H18B 0.9900 . ?
C19 N12 1.446(3) . ?
C19 N15 1.460(3) . ?
C19 H19A 0.9900 . ?
C19 H19B 0.9900 . ?
C20 O7 1.221(3) . ?
C20 N13 1.363(3) . ?
C20 N14 1.384(3) . ?
C21 N13 1.445(3) . ?
C21 N15 1.453(3) . ?
C21 C22 1.557(3) . ?
C21 H21 1.0000 . ?
C22 N16 1.442(3) . ?
C22 N14 1.465(3) . ?
C22 H22 1.0000 . ?
C23 O8 1.221(3) . ?
C23 N16 1.366(3) . ?
C23 N15 1.381(3) . ?
C24 N1 1.448(3) 3_666 ?
C24 N16 1.451(3) . ?
C24 H24A 0.9900 . ?
C24 H24B 0.9900 . ?
C25 C25 1.412(5) 3_676 ?
C25 C29 1.416(4) 3_676 ?
C25 C26 1.423(4) . ?
C26 C27 1.390(4) . ?
C26 C31 1.484(4) 3_676 ?
C27 C28 1.406(4) . ?
C28 C29 1.373(4) . ?
C28 H28 0.9500 . ?
C29 C25 1.416(4) 3_676 ?
C29 C30 1.476(4) . ?
C30 O9 1.222(3) . ?
C30 N18 1.390(3) . ?
C31 O10 1.213(3) . ?
C31 N18 1.407(3) . ?
C31 C26 1.484(4) 3_676 ?
C32 N18 1.474(3) . ?
C32 C33 1.526(4) . ?
C32 H32A 0.9900 . ?
C32 H32B 0.9900 . ?
C33 N17 1.512(3) . ?
C33 H33A 0.9900 . ?
C33 H33B 0.9900 . ?
C34 N17 1.494(3) . ?
C34 H34A 0.9800 . ?
C34 H34B 0.9800 . ?
C34 H34C 0.9800 . ?
C35 N17 1.506(4) . ?
C35 H35A 0.9800 . ?
C35 H35B 0.9800 . ?
C35 H35C 0.9800 . ?
C36 N17 1.501(3) . ?
C36 H36A 0.9800 . ?
C36 H36B 0.9800 . ?
C36 H36C 0.9800 . ?
N1 C24 1.448(3) 3_666 ?
N14 C5 1.451(3) 3_666 ?
O11 H11D 0.837(10) . ?
O11 H11E 0.838(10) . ?
O12 H12D 0.842(10) . ?
O12 H12E 0.843(10) . ?
O13 H13D 0.843(10) . ?
O13 H13E 0.839(10) . ?
O14 H14D 0.843(10) . ?
O14 H14E 0.842(10) . ?
O15 H15D 0.841(10) . ?
O15 H15E 0.838(10) . ?
O16 H16D 1.0182 . ?
O16 H16E 0.8475 . ?
O17 H17D 0.849(10) . ?
O17 H17E 0.849(10) . ?
O18 H18D 0.851(10) . ?
O18 H18E 0.853(10) . ?

loop_
_geom_torsion_atom_site_label_1
_geom_torsion_atom_site_label_2
_geom_torsion_atom_site_label_3
_geom_torsion_atom_site_label_4
_geom_torsion
_geom_torsion_site_symmetry_1
_geom_torsion_site_symmetry_2
_geom_torsion_site_symmetry_3
_geom_torsion_site_symmetry_4
_geom_torsion_publ_flag
N1 C2 C3 N2 -0.8(2) . . . . ?
N3 C2 C3 N2 118.5(2) . . . . ?
N1 C2 C3 N4 -120.3(2) . . . . ?
N3 C2 C3 N4 -1.0(2) . . . . ?
N5 C9 C10 N6 -1.4(2) . . . . ?
N7 C9 C10 N6 118.0(2) . . . . ?
N5 C9 C10 N8 -121.0(2) . . . . ?
N7 C9 C10 N8 -1.6(2) . . . . ?
N9 C15 C16 N12 -128.5(2) . . . . ?
N11 C15 C16 N12 -8.4(2) . . . . ?
N9 C15 C16 N10 -8.2(2) . . . . ?
N11 C15 C16 N10 111.9(2) . . . . ?
N13 C21 C22 N16 -126.4(2) . . . . ?
N15 C21 C22 N16 -6.7(2) . . . . ?
N13 C21 C22 N14 -7.7(2) . . . . ?
N15 C21 C22 N14 111.9(2) . . . . ?
C25 C25 C26 C27 -1.3(4) 3_676 . . . ?
C29 C25 C26 C27 178.8(2) 3_676 . . . ?
C25 C25 C26 C31 178.9(3) 3_676 . . 3_676 ?
C29 C25 C26 C31 -1.0(4) 3_676 . . 3_676 ?
C25 C26 C27 C28 1.2(4) . . . . ?
C31 C26 C27 C28 -179.0(2) 3_676 . . . ?
C25 C26 C27 Br1 -177.20(18) . . . . ?
C31 C26 C27 Br1 2.6(4) 3_676 . . . ?
C26 C27 C28 C29 0.1(4) . . . . ?
Br1 C27 C28 C29 178.65(19) . . . . ?
C27 C28 C29 C25 -1.3(4) . . . 3_676 ?
C27 C28 C29 C30 -178.6(2) . . . . ?
C28 C29 C30 O9 -6.7(4) . . . . ?
C25 C29 C30 O9 175.9(2) 3_676 . . . ?
C28 C29 C30 N18 173.2(2) . . . . ?
C25 C29 C30 N18 -4.1(4) 3_676 . . . ?
N18 C32 C33 N17 -90.8(3) . . . . ?
O1 C1 N1 C2 -174.2(2) . . . . ?
N2 C1 N1 C2 7.1(3) . . . . ?
O1 C1 N1 C24 -22.0(4) . . . 3_666 ?
N2 C1 N1 C24 159.3(2) . . . 3_666 ?
N3 C2 N1 C1 -115.9(2) . . . . ?
C3 C2 N1 C1 -3.8(3) . . . . ?
N3 C2 N1 C24 92.3(3) . . . 3_666 ?
C3 C2 N1 C24 -155.6(2) . . . 3_666 ?
O1 C1 N2 C3 173.6(2) . . . . ?
N1 C1 N2 C3 -7.7(3) . . . . ?
O1 C1 N2 C6 18.9(4) . . . . ?
N1 C1 N2 C6 -162.3(2) . . . . ?
N4 C3 N2 C1 117.0(2) . . . . ?
C2 C3 N2 C1 5.1(3) . . . . ?
N4 C3 N2 C6 -88.7(3) . . . . ?
C2 C3 N2 C6 159.4(2) . . . . ?
N5 C6 N2 C1 -124.8(2) . . . . ?
N5 C6 N2 C3 83.0(3) . . . . ?
O2 C4 N3 C5 17.9(4) . . . . ?
N4 C4 N3 C5 -163.8(2) . . . . ?
O2 C4 N3 C2 172.8(3) . . . . ?
N4 C4 N3 C2 -8.9(3) . . . . ?
N14 C5 N3 C4 -128.9(2) 3_666 . . . ?
N14 C5 N3 C2 78.6(3) 3_666 . . . ?
N1 C2 N3 C4 118.2(2) . . . . ?
C3 C2 N3 C4 6.0(3) . . . . ?
N1 C2 N3 C5 -86.8(3) . . . . ?
C3 C2 N3 C5 161.0(2) . . . . ?
O2 C4 N4 C3 -173.5(3) . . . . ?
N3 C4 N4 C3 8.1(3) . . . . ?
O2 C4 N4 C7 -15.6(4) . . . . ?
N3 C4 N4 C7 166.1(2) . . . . ?
N2 C3 N4 C4 -116.1(2) . . . . ?
C2 C3 N4 C4 -4.2(3) . . . . ?
N2 C3 N4 C7 86.1(3) . . . . ?
C2 C3 N4 C7 -162.0(2) . . . . ?
N7 C7 N4 C4 123.7(3) . . . . ?
N7 C7 N4 C3 -80.6(3) . . . . ?
O3 C8 N5 C6 -14.4(4) . . . . ?
N6 C8 N5 C6 167.4(2) . . . . ?
O3 C8 N5 C9 -173.6(2) . . . . ?
N6 C8 N5 C9 8.2(3) . . . . ?
N2 C6 N5 C8 122.4(3) . . . . ?
N2 C6 N5 C9 -80.7(3) . . . . ?
N7 C9 N5 C8 -115.5(2) . . . . ?
C10 C9 N5 C8 -4.0(3) . . . . ?
N7 C9 N5 C6 85.6(3) . . . . ?
C10 C9 N5 C6 -162.9(2) . . . . ?
O3 C8 N6 C12 16.5(4) . . . . ?
N5 C8 N6 C12 -165.2(2) . . . . ?
O3 C8 N6 C10 172.5(2) . . . . ?
N5 C8 N6 C10 -9.3(3) . . . . ?
N9 C12 N6 C8 -117.1(2) . . . . ?
N9 C12 N6 C10 89.0(3) . . . . ?
N8 C10 N6 C8 118.6(2) . . . . ?
C9 C10 N6 C8 6.6(3) . . . . ?
N8 C10 N6 C12 -85.3(3) . . . . ?
C9 C10 N6 C12 162.6(2) . . . . ?
O4 C11 N7 C7 17.3(4) . . . . ?
N8 C11 N7 C7 -163.1(2) . . . . ?
O4 C11 N7 C9 173.2(2) . . . . ?
N8 C11 N7 C9 -7.2(3) . . . . ?
N4 C7 N7 C11 -124.2(2) . . . . ?
N4 C7 N7 C9 82.4(3) . . . . ?
N5 C9 N7 C11 116.9(2) . . . . ?
C10 C9 N7 C11 5.4(3) . . . . ?
N5 C9 N7 C7 -87.4(3) . . . . ?
C10 C9 N7 C7 161.0(2) . . . . ?
O4 C11 N8 C13 -9.2(4) . . . . ?
N7 C11 N8 C13 171.2(2) . . . . ?
O4 C11 N8 C10 -174.4(2) . . . . ?
N7 C11 N8 C10 6.0(3) . . . . ?
N11 C13 N8 C11 112.3(3) . . . . ?
N11 C13 N8 C10 -84.2(3) . . . . ?
N6 C10 N8 C11 -114.5(2) . . . . ?
C9 C10 N8 C11 -2.6(3) . . . . ?
N6 C10 N8 C13 80.4(3) . . . . ?
C9 C10 N8 C13 -167.7(2) . . . . ?
O5 C14 N9 C15 178.9(2) . . . . ?
N10 C14 N9 C15 -2.4(3) . . . . ?
O5 C14 N9 C12 -1.1(4) . . . . ?
N10 C14 N9 C12 177.6(2) . . . . ?
N11 C15 N9 C14 -104.2(2) . . . . ?
C16 C15 N9 C14 6.8(3) . . . . ?
N11 C15 N9 C12 75.8(3) . . . . ?
C16 C15 N9 C12 -173.2(2) . . . . ?
N6 C12 N9 C14 96.9(3) . . . . ?
N6 C12 N9 C15 -83.0(3) . . . . ?
O5 C14 N10 C18 24.5(4) . . . . ?
N9 C14 N10 C18 -154.2(2) . . . . ?
O5 C14 N10 C16 175.1(2) . . . . ?
N9 C14 N10 C16 -3.6(3) . . . . ?
N13 C18 N10 C14 -116.4(2) . . . . ?
N13 C18 N10 C16 95.9(3) . . . . ?
N12 C16 N10 C14 119.6(2) . . . . ?
C15 C16 N10 C14 7.5(3) . . . . ?
N12 C16 N10 C18 -90.5(3) . . . . ?
C15 C16 N10 C18 157.4(2) . . . . ?
O6 C17 N11 C15 169.4(2) . . . . ?
N12 C17 N11 C15 -9.6(3) . . . . ?
O6 C17 N11 C13 10.3(4) . . . . ?
N12 C17 N11 C13 -168.6(2) . . . . ?
N9 C15 N11 C17 122.2(2) . . . . ?
C16 C15 N11 C17 11.2(3) . . . . ?
N9 C15 N11 C13 -79.1(3) . . . . ?
C16 C15 N11 C13 170.0(2) . . . . ?
N8 C13 N11 C17 -116.6(3) . . . . ?
N8 C13 N11 C15 86.6(3) . . . . ?
O6 C17 N12 C16 -175.6(2) . . . . ?
N11 C17 N12 C16 3.4(3) . . . . ?
O6 C17 N12 C19 7.4(4) . . . . ?
N11 C17 N12 C19 -173.7(2) . . . . ?
N10 C16 N12 C17 -108.6(2) . . . . ?
C15 C16 N12 C17 3.4(3) . . . . ?
N10 C16 N12 C19 68.4(3) . . . . ?
C15 C16 N12 C19 -179.5(2) . . . . ?
N15 C19 N12 C17 103.7(3) . . . . ?
N15 C19 N12 C16 -73.0(3) . . . . ?
O7 C20 N13 C18 4.7(4) . . . . ?
N14 C20 N13 C18 -176.2(2) . . . . ?
O7 C20 N13 C21 178.6(2) . . . . ?
N14 C20 N13 C21 -2.2(3) . . . . ?
N10 C18 N13 C20 99.7(3) . . . . ?
N10 C18 N13 C21 -73.6(3) . . . . ?
N15 C21 N13 C20 -104.9(2) . . . . ?
C22 C21 N13 C20 6.4(3) . . . . ?
N15 C21 N13 C18 68.9(3) . . . . ?
C22 C21 N13 C18 -179.7(2) . . . . ?
O7 C20 N14 C5 23.0(4) . . . 3_666 ?
N13 C20 N14 C5 -156.2(2) . . . 3_666 ?
O7 C20 N14 C22 175.7(2) . . . . ?
N13 C20 N14 C22 -3.4(3) . . . . ?
N16 C22 N14 C20 118.2(2) . . . . ?
C21 C22 N14 C20 7.1(3) . . . . ?
N16 C22 N14 C5 -90.1(3) . . . 3_666 ?
C21 C22 N14 C5 158.8(2) . . . 3_666 ?
O8 C23 N15 C21 172.1(2) . . . . ?
N16 C23 N15 C21 -8.1(3) . . . . ?
O8 C23 N15 C19 21.8(4) . . . . ?
N16 C23 N15 C19 -158.4(2) . . . . ?
N13 C21 N15 C23 120.1(2) . . . . ?
C22 C21 N15 C23 9.2(3) . . . . ?
N13 C21 N15 C19 -90.2(3) . . . . ?
C22 C21 N15 C19 159.0(2) . . . . ?
N12 C19 N15 C23 -117.3(3) . . . . ?
N12 C19 N15 C21 95.4(3) . . . . ?
O8 C23 N16 C22 -176.9(2) . . . . ?
N15 C23 N16 C22 3.2(3) . . . . ?
O8 C23 N16 C24 -8.4(4) . . . . ?
N15 C23 N16 C24 171.8(2) . . . . ?
N14 C22 N16 C23 -108.9(2) . . . . ?
C21 C22 N16 C23 2.4(3) . . . . ?
N14 C22 N16 C24 82.7(3) . . . . ?
C21 C22 N16 C24 -165.9(2) . . . . ?
N1 C24 N16 C23 115.8(3) 3_666 . . . ?
N1 C24 N16 C22 -76.9(3) 3_666 . . . ?
C32 C33 N17 C34 57.3(3) . . . . ?
C32 C33 N17 C36 176.3(2) . . . . ?
C32 C33 N17 C35 -65.7(3) . . . . ?
O9 C30 N18 C31 -169.1(2) . . . . ?
C29 C30 N18 C31 11.0(4) . . . . ?
O9 C30 N18 C32 -1.0(4) . . . . ?
C29 C30 N18 C32 179.0(2) . . . . ?
O10 C31 N18 C30 169.0(2) . . . . ?
C26 C31 N18 C30 -11.5(4) 3_676 . . . ?
O10 C31 N18 C32 0.5(3) . . . . ?
C26 C31 N18 C32 -179.9(2) 3_676 . . . ?
C33 C32 N18 C30 119.1(3) . . . . ?
C33 C32 N18 C31 -71.7(3) . . . . ?
